data_1562236
loop_
_publ_author_name
'Jindal, Swati'
'Anjum, Gulshan'
'Maka, Vijay Kumar'
'Moorthy, Jarugu Narasimha'

_publ_section_title
;
 Mechanoluminescence and aggregation-enhanced emission (AEE) of an In-MOF
 based on a 9,9'-diphenyl-9<i>H</i>-fluorene tetraacid linker.
;
_journal_issue 21
_journal_name_full Nanoscale
_journal_page_first 9668
_journal_page_last 9677
_journal_paper_doi 10.1039/d1nr00898f
_journal_volume 13
_journal_year 2021
_chemical_formula_moiety 'C44 H29 In2 N O12'
_chemical_formula_sum 'C44 H29 In2 N O12'
_chemical_formula_weight 993.32
_space_group_crystal_system triclinic
_space_group_IT_number 2
_space_group_name_Hall '-P 1'
_space_group_name_H-M_alt 'P -1'
_atom_sites_solution_hydrogens geom
_atom_sites_solution_primary direct
_audit_creation_date 2019-09-15
_audit_creation_method
;
Olex2 1.2
(compiled 2018.05.29 svn.r3508 for OlexSys, GUI svn.r5506)
;
_audit_update_record
;
2019-09-15 deposited with the CCDC.	2021-04-27 downloaded from the CCDC.
;
_cell_angle_alpha 86.469(2)
_cell_angle_beta 75.801(2)
_cell_angle_gamma 81.052(2)
_cell_formula_units_Z 2
_cell_length_a 11.2410(6)
_cell_length_b 13.2790(7)
_cell_length_c 18.0020(10)
_cell_measurement_reflns_used 9957
_cell_measurement_temperature 100
_cell_measurement_theta_max 28.25
_cell_measurement_theta_min 2.61
_cell_volume 2572.6(2)
_computing_cell_refinement 'SAINT V8.38A (?, 2016)'
_computing_data_reduction 'SAINT V8.38A (?, 2016)'
_computing_molecular_graphics 'Olex2 (Dolomanov et al., 2009)'
_computing_publication_material 'Olex2 (Dolomanov et al., 2009)'
_computing_structure_refinement 'ShelXL (Sheldrick, 2015)'
_computing_structure_solution 'SIR2004 (Burla et al.,  2007)'
_diffrn_ambient_temperature 100
_diffrn_detector 'Bruker APEX2 area detector'
_diffrn_detector_area_resol_mean 7.9
_diffrn_detector_type 'CCD area detector'
_diffrn_measured_fraction_theta_full 0.998
_diffrn_measured_fraction_theta_max 0.997
_diffrn_measurement_device 'three-circle diffractometer'
_diffrn_measurement_device_type 'Bruker SMART APEX2 area detector'
_diffrn_measurement_method '\w and \f scans'
_diffrn_radiation_monochromator 'mirror optics'
_diffrn_radiation_probe x-ray
_diffrn_radiation_type MoK\a
_diffrn_radiation_wavelength 0.71073
_diffrn_reflns_av_R_equivalents 0.0551
_diffrn_reflns_av_unetI/netI 0.0640
_diffrn_reflns_Laue_measured_fraction_full 0.998
_diffrn_reflns_Laue_measured_fraction_max 0.997
_diffrn_reflns_limit_h_max 15
_diffrn_reflns_limit_h_min -14
_diffrn_reflns_limit_k_max 17
_diffrn_reflns_limit_k_min -17
_diffrn_reflns_limit_l_max 24
_diffrn_reflns_limit_l_min -23
_diffrn_reflns_number 40762
_diffrn_reflns_point_group_measured_fraction_full 0.998
_diffrn_reflns_point_group_measured_fraction_max 0.997
_diffrn_reflns_theta_full 25.242
_diffrn_reflns_theta_max 28.331
_diffrn_reflns_theta_min 2.689
_diffrn_source 'microfocus sealed X-ray tube'
_diffrn_source_type 'Incoatec I\ms'
_diffrn_standards_number 0
_exptl_absorpt_coefficient_mu 0.948
_exptl_absorpt_correction_type none
_exptl_crystal_colour colourless
_exptl_crystal_colour_primary colourless
_exptl_crystal_density_diffrn 1.282
_exptl_crystal_description block
_exptl_crystal_F_000 988
_exptl_crystal_size_max 0.2
_exptl_crystal_size_mid 0.2
_exptl_crystal_size_min 0.2
_refine_diff_density_max 1.759
_refine_diff_density_min -1.047
_refine_diff_density_rms 0.135
_refine_ls_extinction_method none
_refine_ls_goodness_of_fit_ref 0.978
_refine_ls_hydrogen_treatment constr
_refine_ls_matrix_type full
_refine_ls_number_parameters 516
_refine_ls_number_reflns 12768
_refine_ls_number_restraints 0
_refine_ls_restrained_S_all 0.978
_refine_ls_R_factor_all 0.0738
_refine_ls_R_factor_gt 0.0523
_refine_ls_shift/su_max 0.001
_refine_ls_shift/su_mean 0.000
_refine_ls_structure_factor_coef Fsqd
_refine_ls_weighting_details 'w=1/[\s^2^(Fo^2^)+(0.0913P)^2^+4.4548P] where P=(Fo^2^+2Fc^2^)/3'
_refine_ls_weighting_scheme calc
_refine_ls_wR_factor_gt 0.1428
_refine_ls_wR_factor_ref 0.1591
_reflns_Friedel_coverage 0.000
_reflns_number_gt 9341
_reflns_number_total 12768
_reflns_threshold_expression 'I > 2\s(I)'
_cod_data_source_file d1nr00898f2.cif
_cod_data_source_block In-DPF
_cod_depositor_comments 'Adding full bibliography for 1562236.cif.'
_cod_database_code 1562236
_shelx_shelxl_version_number 2017/1
_shelx_space_group_comment
;
The symmetry employed for this shelxl refinement is uniquely defined
by the following loop, which should always be used as a source of
symmetry information in preference to the above space-group names.
They are only intended as comments.
;
_shelx_estimated_absorpt_t_max 0.833
_shelx_estimated_absorpt_t_min 0.833
_olex2_refinement_description
;
1. Fixed Uiso
 At 1.2 times of:
  All C(H) groups
 At 1.5 times of:
  All C(H,H,H) groups
2. Uiso/Uaniso restraints and constraints
Uanis(C56) = Uanis(N57) = Uanis(C59) = Uanis(C58)
3.a Aromatic/amide H refined with riding coordinates:
 C12(H12), C5(H5), C34(H34), C18(H18), C39(H39), C41(H41), C36(H36), C10(H10),
 C43(H43), C37(H37), C15(H15), C29(H29), C30(H30), C31(H31), C33(H33), C27(H27),
  C32(H32), C26(H26), C25(H25), C23(H23), C24(H24), C14(H14), C56(H56)
3.b Idealised Me refined as rotating group:
 C58(H58A,H58B,H58C), C59(H59A,H59B,H59C)
;
_olex2_submission_special_instructions 'No special instructions were received'

loop_
_space_group_symop_operation_xyz
'x, y, z'
'-x, -y, -z'

loop_
_atom_site_label
_atom_site_type_symbol
_atom_site_fract_x
_atom_site_fract_y
_atom_site_fract_z
_atom_site_U_iso_or_equiv
_atom_site_adp_type
_atom_site_occupancy
_atom_site_site_symmetry_order
_atom_site_calc_flag
_atom_site_refinement_flags_posn
_atom_site_refinement_flags_adp
_atom_site_refinement_flags_occupancy
_atom_site_disorder_assembly
_atom_site_disorder_group
In50 In 0.06138(3) 0.79214(2) 0.00398(2) 0.02331(10) Uani 1 1 d . . . . .
In52 In 0.12771(3) 1.02664(2) 0.09788(2) 0.02367(10) Uani 1 1 d . . . . .
O54 O 0.0389(3) 0.9243(2) -0.06446(18) 0.0287(7) Uani 1 1 d . . . . .
O8 O 0.6944(3) 0.0111(3) 0.87708(19) 0.0343(8) Uani 1 1 d . . . . .
O53 O 0.1259(4) 0.8748(2) 0.0784(2) 0.0348(8) Uani 1 1 d . . . . .
O3 O 0.2359(3) 0.0534(3) 0.98176(18) 0.0379(8) Uani 1 1 d . . . . .
O45 O 0.1366(4) 0.1832(3) 0.1207(2) 0.0392(9) Uani 1 1 d . . . . .
O49 O 0.0823(3) 0.6528(2) 0.06616(19) 0.0331(8) Uani 1 1 d . . . . .
O1 O 0.1256(3) 0.1792(3) 0.9279(2) 0.0396(9) Uani 1 1 d . . . . .
O46 O 0.0049(4) 0.2953(3) 0.0715(2) 0.0401(9) Uani 1 1 d . . . . .
C4 C 0.3328(4) 0.1274(4) 0.8645(3) 0.0292(10) Uani 1 1 d . . . . .
O55 O 0.2500(4) 0.7465(4) -0.0641(3) 0.0651(13) Uani 1 1 d . . . . .
C12 C 0.3161(5) 0.1771(4) 0.7952(3) 0.0319(10) Uani 1 1 d . . . . .
H12 H 0.234652 0.202456 0.790038 0.038 Uiso 1 1 calc R . . . .
O51 O 0.0220(5) 1.0209(4) 0.2188(2) 0.0657(13) Uani 1 1 d . . . . .
C2 C 0.2233(5) 0.1182(4) 0.9293(3) 0.0280(10) Uani 1 1 d . . . . .
O48 O 0.2060(5) 0.6955(3) 0.1360(3) 0.0687(16) Uani 1 1 d . . . . .
C5 C 0.4506(5) 0.0880(4) 0.8714(2) 0.0313(10) Uani 1 1 d . . . . .
H5 H 0.462209 0.052160 0.917003 0.038 Uiso 1 1 calc R . . . .
C44 C 0.0830(5) 0.2703(4) 0.1111(2) 0.0295(10) Uani 1 1 d . . . . .
C11 C 0.4151(5) 0.1890(4) 0.7358(3) 0.0334(11) Uani 1 1 d . . . . .
C6 C 0.5510(5) 0.1005(4) 0.8125(3) 0.0357(11) Uani 1 1 d . . . . .
C17 C 0.3034(5) 0.2549(4) 0.5551(3) 0.0299(10) Uani 1 1 d . . . . .
C34 C 0.2158(5) 0.3189(3) 0.3695(3) 0.0298(10) Uani 1 1 d . . . . .
H34 H 0.148858 0.286433 0.364232 0.036 Uiso 1 1 calc R . . . .
C40 C 0.1211(5) 0.3542(3) 0.1478(2) 0.0276(10) Uani 1 1 d . . . . .
C35 C 0.2696(5) 0.3838(3) 0.3112(3) 0.0291(10) Uani 1 1 d . . . . .
C18 C 0.3093(5) 0.2134(4) 0.6278(3) 0.0342(11) Uani 1 1 d . . . . .
H18 H 0.251716 0.170449 0.654393 0.041 Uiso 1 1 calc R . . . .
C38 C 0.2185(5) 0.4065(4) 0.2422(3) 0.0304(10) Uani 1 1 d . . . . .
C21 C 0.2141(5) 0.2372(4) 0.5065(2) 0.0287(10) Uani 1 1 d . . . . .
C28 C 0.0799(5) 0.2752(4) 0.5483(3) 0.0363(11) Uani 1 1 d . . . . .
C20 C 0.2605(5) 0.3018(4) 0.4352(3) 0.0321(11) Uani 1 1 d . . . . .
C39 C 0.1751(5) 0.3312(3) 0.2103(2) 0.0281(10) Uani 1 1 d . . . . .
H39 H 0.182038 0.263634 0.231050 0.034 Uiso 1 1 calc R . . . .
C16 C 0.3876(5) 0.3188(4) 0.5175(3) 0.0317(11) Uani 1 1 d . . . . .
C42 C 0.1557(5) 0.5283(4) 0.1478(3) 0.0325(11) Uani 1 1 d . . . . .
C7 C 0.6817(5) 0.0600(5) 0.8172(3) 0.0467(14) Uani 1 1 d . . . . .
C41 C 0.1087(5) 0.4531(4) 0.1181(3) 0.0331(11) Uani 1 1 d . . . . .
H41 H 0.068080 0.469342 0.077512 0.040 Uiso 1 1 calc R . . . .
C19 C 0.3604(5) 0.3487(4) 0.4420(3) 0.0322(11) Uani 1 1 d . . . . .
C13 C 0.4030(5) 0.2371(4) 0.6604(3) 0.0361(11) Uani 1 1 d . . . . .
C36 C 0.3706(5) 0.4287(4) 0.3186(3) 0.0336(11) Uani 1 1 d . . . . .
H36 H 0.408754 0.471198 0.278171 0.040 Uiso 1 1 calc R . . . .
C10 C 0.5350(5) 0.1495(5) 0.7446(3) 0.0429(13) Uani 1 1 d . . . . .
H10 H 0.605213 0.156538 0.703770 0.051 Uiso 1 1 calc R . . . .
C22 C 0.2294(5) 0.1248(4) 0.4850(3) 0.0332(11) Uani 1 1 d . . . . .
C43 C 0.2105(5) 0.5040(4) 0.2100(3) 0.0363(12) Uani 1 1 d . . . . .
H43 H 0.242676 0.555350 0.230411 0.044 Uiso 1 1 calc R . . . .
C37 C 0.4160(5) 0.4121(4) 0.3843(3) 0.0355(11) Uani 1 1 d . . . . .
H37 H 0.483717 0.443623 0.389407 0.043 Uiso 1 1 calc R . . . .
C15 C 0.4755(5) 0.3449(4) 0.5510(3) 0.0366(12) Uani 1 1 d . . . . .
H15 H 0.530093 0.390847 0.525646 0.044 Uiso 1 1 calc R . . . .
O9 O 0.7686(5) 0.0765(6) 0.7632(4) 0.111(3) Uani 1 1 d . . . . .
C47 C 0.1476(5) 0.6344(4) 0.1152(3) 0.0363(12) Uani 1 1 d . . . . .
C29 C 0.0205(6) 0.2170(5) 0.6120(4) 0.0516(15) Uani 1 1 d . . . . .
H29 H 0.063901 0.154796 0.626725 0.062 Uiso 1 1 calc R . . . .
C30 C -0.0995(6) 0.2498(6) 0.6528(4) 0.0596(18) Uani 1 1 d . . . . .
H30 H -0.136471 0.211500 0.696315 0.072 Uiso 1 1 calc R . . . .
C31 C -0.1648(6) 0.3373(6) 0.6303(4) 0.0575(18) Uani 1 1 d . . . . .
H31 H -0.247791 0.358508 0.657668 0.069 Uiso 1 1 calc R . . . .
C33 C 0.0121(6) 0.3630(5) 0.5295(4) 0.0553(16) Uani 1 1 d . . . . .
H33 H 0.048303 0.405263 0.488266 0.066 Uiso 1 1 calc R . . . .
C27 C 0.1369(6) 0.0917(5) 0.4560(4) 0.0588(17) Uani 1 1 d . . . . .
H27 H 0.065802 0.138256 0.451140 0.071 Uiso 1 1 calc R . . . .
C32 C -0.1138(7) 0.3921(5) 0.5716(5) 0.066(2) Uani 1 1 d . . . . .
H32 H -0.160902 0.452199 0.556550 0.080 Uiso 1 1 calc R . . . .
C26 C 0.1490(7) -0.0078(6) 0.4345(5) 0.070(2) Uani 1 1 d . . . . .
H26 H 0.086605 -0.029399 0.414498 0.085 Uiso 1 1 calc R . . . .
C25 C 0.2538(8) -0.0780(6) 0.4421(4) 0.066(2) Uani 1 1 d . . . . .
H25 H 0.260325 -0.147773 0.430457 0.079 Uiso 1 1 calc R . . . .
C23 C 0.3274(7) 0.0557(6) 0.4888(6) 0.086(3) Uani 1 1 d . . . . .
H23 H 0.391590 0.075204 0.508231 0.104 Uiso 1 1 calc R . . . .
C24 C 0.3395(10) -0.0455(7) 0.4651(7) 0.121(5) Uani 1 1 d . . . . .
H24 H 0.413369 -0.090720 0.466195 0.145 Uiso 1 1 calc R . . . .
C14 C 0.4831(5) 0.3031(4) 0.6220(3) 0.0387(12) Uani 1 1 d . . . . .
H14 H 0.544659 0.319900 0.645113 0.046 Uiso 1 1 calc R . . . .
C56 C 0.3370(11) 0.7890(12) -0.0558(11) 0.203(4) Uani 1 1 d . . . . .
H56 H 0.317027 0.852216 -0.030383 0.244 Uiso 1 1 calc R . . . .
N57 N 0.4565(9) 0.7514(10) -0.0805(9) 0.203(4) Uani 1 1 d . . . . .
C58 C 0.5566(11) 0.7924(12) -0.0632(11) 0.203(4) Uani 1 1 d . . . . .
H58A H 0.524251 0.855626 -0.034995 0.304 Uiso 1 1 calc GR . . . .
H58B H 0.616035 0.806924 -0.110936 0.304 Uiso 1 1 calc GR . . . .
H58C H 0.598241 0.742926 -0.031688 0.304 Uiso 1 1 calc GR . . . .
C59 C 0.4844(11) 0.6362(11) -0.1097(10) 0.203(4) Uani 1 1 d . . . . .
H59A H 0.424407 0.596039 -0.077240 0.304 Uiso 1 1 calc GR . . . .
H59B H 0.568520 0.606099 -0.106815 0.304 Uiso 1 1 calc GR . . . .
H59C H 0.477252 0.636165 -0.162870 0.304 Uiso 1 1 calc GR . . . .

loop_
_atom_site_aniso_label
_atom_site_aniso_U_11
_atom_site_aniso_U_22
_atom_site_aniso_U_33
_atom_site_aniso_U_23
_atom_site_aniso_U_13
_atom_site_aniso_U_12
In50 0.03019(18) 0.01788(16) 0.02662(17) 0.00250(11) -0.01704(13) -0.00270(12)
In52 0.03033(18) 0.01733(16) 0.02657(17) 0.00334(11) -0.01349(13) -0.00407(12)
O54 0.0361(18) 0.0223(16) 0.0342(17) 0.0100(13) -0.0213(15) -0.0075(14)
O8 0.0384(19) 0.0340(19) 0.0355(18) 0.0083(14) -0.0223(15) -0.0029(15)
O53 0.056(2) 0.0174(16) 0.0436(19) 0.0051(13) -0.0366(18) -0.0062(15)
O3 0.041(2) 0.042(2) 0.0255(17) 0.0132(14) -0.0080(15) 0.0024(16)
O45 0.049(2) 0.0230(18) 0.056(2) -0.0054(15) -0.0334(19) -0.0009(16)
O49 0.051(2) 0.0204(16) 0.0365(18) 0.0050(13) -0.0299(17) -0.0024(15)
O1 0.0303(19) 0.045(2) 0.039(2) 0.0200(16) -0.0093(15) 0.0005(16)
O46 0.070(3) 0.0247(18) 0.042(2) 0.0048(14) -0.0417(19) -0.0117(17)
C4 0.034(3) 0.033(3) 0.024(2) 0.0062(18) -0.0146(19) -0.003(2)
O55 0.045(3) 0.072(3) 0.073(3) -0.018(3) -0.005(2) -0.002(2)
C12 0.033(3) 0.039(3) 0.028(2) 0.0077(19) -0.018(2) -0.006(2)
O51 0.068(3) 0.084(4) 0.044(2) 0.017(2) -0.016(2) -0.012(3)
C2 0.037(3) 0.026(2) 0.027(2) 0.0047(17) -0.017(2) -0.009(2)
O48 0.121(4) 0.029(2) 0.090(3) 0.023(2) -0.088(3) -0.021(2)
C5 0.036(3) 0.041(3) 0.021(2) 0.0095(19) -0.0168(19) -0.006(2)
C44 0.047(3) 0.023(2) 0.024(2) 0.0019(17) -0.018(2) -0.007(2)
C11 0.037(3) 0.041(3) 0.027(2) 0.008(2) -0.018(2) -0.009(2)
C6 0.034(3) 0.048(3) 0.030(2) 0.007(2) -0.018(2) -0.008(2)
C17 0.039(3) 0.030(2) 0.025(2) 0.0068(18) -0.017(2) -0.004(2)
C34 0.044(3) 0.023(2) 0.029(2) 0.0005(17) -0.021(2) -0.007(2)
C40 0.040(3) 0.023(2) 0.026(2) 0.0019(17) -0.020(2) -0.0051(19)
C35 0.046(3) 0.021(2) 0.026(2) 0.0031(17) -0.022(2) -0.003(2)
C18 0.042(3) 0.039(3) 0.026(2) 0.0080(19) -0.018(2) -0.007(2)
C38 0.042(3) 0.029(2) 0.026(2) 0.0044(18) -0.022(2) -0.003(2)
C21 0.040(3) 0.028(2) 0.021(2) 0.0062(17) -0.0141(19) -0.008(2)
C28 0.040(3) 0.038(3) 0.038(3) -0.001(2) -0.022(2) -0.007(2)
C20 0.045(3) 0.028(2) 0.029(2) 0.0064(18) -0.022(2) -0.006(2)
C39 0.044(3) 0.018(2) 0.027(2) 0.0033(16) -0.019(2) -0.0037(19)
C16 0.043(3) 0.032(3) 0.023(2) 0.0043(18) -0.017(2) -0.003(2)
C42 0.050(3) 0.023(2) 0.031(2) 0.0042(18) -0.025(2) -0.005(2)
C7 0.040(3) 0.063(4) 0.038(3) 0.021(3) -0.018(2) -0.007(3)
C41 0.053(3) 0.025(2) 0.027(2) 0.0021(18) -0.024(2) -0.005(2)
C19 0.048(3) 0.028(2) 0.030(2) 0.0108(18) -0.027(2) -0.011(2)
C13 0.041(3) 0.043(3) 0.029(2) 0.008(2) -0.020(2) -0.006(2)
C36 0.050(3) 0.031(3) 0.026(2) 0.0128(19) -0.021(2) -0.012(2)
C10 0.039(3) 0.058(4) 0.035(3) 0.014(2) -0.017(2) -0.010(3)
C22 0.043(3) 0.033(3) 0.025(2) 0.0043(19) -0.009(2) -0.008(2)
C43 0.060(3) 0.022(2) 0.037(3) 0.0026(19) -0.031(3) -0.006(2)
C37 0.050(3) 0.033(3) 0.033(3) 0.004(2) -0.025(2) -0.012(2)
C15 0.042(3) 0.045(3) 0.032(2) 0.015(2) -0.022(2) -0.020(2)
O9 0.036(3) 0.183(7) 0.098(4) 0.085(5) -0.015(3) -0.006(3)
C47 0.057(3) 0.024(2) 0.038(3) 0.0026(19) -0.032(3) -0.004(2)
C29 0.046(4) 0.058(4) 0.052(4) 0.007(3) -0.015(3) -0.007(3)
C30 0.050(4) 0.078(5) 0.049(4) 0.003(3) -0.007(3) -0.012(4)
C31 0.043(4) 0.066(5) 0.064(4) -0.024(4) -0.014(3) 0.001(3)
C33 0.058(4) 0.045(4) 0.056(4) 0.003(3) -0.011(3) 0.007(3)
C27 0.051(4) 0.047(4) 0.084(5) -0.016(3) -0.024(4) -0.007(3)
C32 0.057(4) 0.044(4) 0.089(6) -0.004(4) -0.013(4) 0.015(3)
C26 0.062(5) 0.053(4) 0.100(6) -0.023(4) -0.013(4) -0.021(4)
C25 0.083(5) 0.044(4) 0.065(4) -0.017(3) 0.000(4) -0.013(4)
C23 0.054(4) 0.058(5) 0.159(9) -0.040(5) -0.050(5) 0.010(4)
C24 0.100(7) 0.060(6) 0.221(13) -0.063(7) -0.091(8) 0.039(5)
C14 0.042(3) 0.051(3) 0.034(3) 0.013(2) -0.025(2) -0.020(3)
C56 0.072(3) 0.192(7) 0.330(11) -0.165(7) 0.026(5) -0.031(4)
N57 0.072(3) 0.192(7) 0.330(11) -0.165(7) 0.026(5) -0.031(4)
C58 0.072(3) 0.192(7) 0.330(11) -0.165(7) 0.026(5) -0.031(4)
C59 0.072(3) 0.192(7) 0.330(11) -0.165(7) 0.026(5) -0.031(4)

loop_
_atom_type_symbol
_atom_type_description
_atom_type_scat_dispersion_real
_atom_type_scat_dispersion_imag
_atom_type_scat_source
C C 0.0033 0.0016 'International Tables Vol C Tables 4.2.6.8 and 6.1.1.4'
H H 0.0000 0.0000 'International Tables Vol C Tables 4.2.6.8 and 6.1.1.4'
In In -0.7276 1.3100 'International Tables Vol C Tables 4.2.6.8 and 6.1.1.4'
N N 0.0061 0.0033 'International Tables Vol C Tables 4.2.6.8 and 6.1.1.4'
O O 0.0106 0.0060 'International Tables Vol C Tables 4.2.6.8 and 6.1.1.4'

loop_
_geom_angle_atom_site_label_1
_geom_angle_atom_site_label_2
_geom_angle_atom_site_label_3
_geom_angle
_geom_angle_site_symmetry_1
_geom_angle_site_symmetry_3
_geom_angle_publ_flag
O54 In50 O53 89.91(12) . . ?
O54 In50 O49 175.74(12) . . ?
O54 In50 O1 93.03(13) . 2_566 ?
O54 In50 O46 91.05(12) . 2_565 ?
O54 In50 O55 91.70(17) . . ?
O53 In50 O49 94.25(12) . . ?
O53 In50 O1 91.76(15) . 2_566 ?
O53 In50 O46 179.05(12) . 2_565 ?
O53 In50 O55 91.62(17) . . ?
O49 In50 O1 87.81(14) . 2_566 ?
O49 In50 O46 84.80(12) . 2_565 ?
O49 In50 O55 87.24(18) . . ?
O1 In50 O46 88.15(16) 2_566 2_565 ?
O1 In50 O55 174.19(17) 2_566 . ?
O46 In50 O55 88.39(17) 2_565 . ?
O54 In52 O8 173.71(13) 2_575 2_666 ?
O54 In52 O3 91.07(13) 2_575 1_564 ?
O54 In52 O45 89.24(12) 2_575 1_565 ?
O54 In52 O51 89.56(15) 2_575 . ?
O8 In52 O3 83.70(13) 2_666 1_564 ?
O8 In52 O45 87.03(13) 2_666 1_565 ?
O8 In52 O51 95.14(16) 2_666 . ?
O53 In52 O54 93.34(13) . 2_575 ?
O53 In52 O8 90.44(13) . 2_666 ?
O53 In52 O3 92.95(14) . 1_564 ?
O53 In52 O45 177.38(12) . 1_565 ?
O53 In52 O51 94.88(17) . . ?
O3 In52 O51 172.09(17) 1_564 . ?
O45 In52 O3 87.42(15) 1_565 1_564 ?
O45 In52 O51 84.71(18) 1_565 . ?
In50 O54 In52 121.53(15) . 2_575 ?
C7 O8 In52 121.1(4) . 2_666 ?
In52 O53 In50 136.96(15) . . ?
C2 O3 In52 134.4(3) . 1_546 ?
C44 O45 In52 139.4(3) . 1_545 ?
C47 O49 In50 124.7(3) . . ?
C2 O1 In50 137.4(3) . 2_566 ?
C44 O46 In50 131.5(3) . 2_565 ?
C12 C4 C2 119.9(4) . . ?
C5 C4 C12 119.6(5) . . ?
C5 C4 C2 120.6(4) . . ?
C56 O55 In50 120.4(6) . . ?
C4 C12 H12 119.5 . . ?
C11 C12 C4 121.0(4) . . ?
C11 C12 H12 119.5 . . ?
O3 C2 O1 125.4(5) . . ?
O3 C2 C4 118.1(4) . . ?
O1 C2 C4 116.5(4) . . ?
C4 C5 H5 120.0 . . ?
C6 C5 C4 120.0(4) . . ?
C6 C5 H5 120.0 . . ?
O45 C44 O46 126.9(4) . . ?
O45 C44 C40 115.8(4) . . ?
O46 C44 C40 117.3(4) . . ?
C12 C11 C13 123.4(5) . . ?
C12 C11 C10 118.4(4) . . ?
C10 C11 C13 118.1(5) . . ?
C5 C6 C7 122.3(4) . . ?
C5 C6 C10 120.5(5) . . ?
C10 C6 C7 117.2(5) . . ?
C18 C17 C21 128.0(5) . . ?
C16 C17 C18 120.1(4) . . ?
C16 C17 C21 111.8(4) . . ?
C35 C34 H34 120.1 . . ?
C20 C34 H34 120.1 . . ?
C20 C34 C35 119.8(4) . . ?
C39 C40 C44 119.5(4) . . ?
C41 C40 C44 120.4(4) . . ?
C41 C40 C39 120.1(4) . . ?
C34 C35 C38 120.2(4) . . ?
C34 C35 C36 119.6(4) . . ?
C36 C35 C38 120.1(4) . . ?
C17 C18 H18 120.9 . . ?
C17 C18 C13 118.1(5) . . ?
C13 C18 H18 120.9 . . ?
C39 C38 C35 120.7(4) . . ?
C43 C38 C35 120.4(4) . . ?
C43 C38 C39 118.9(4) . . ?
C17 C21 C22 112.0(4) . . ?
C28 C21 C17 110.2(4) . . ?
C28 C21 C22 111.0(4) . . ?
C20 C21 C17 100.3(4) . . ?
C20 C21 C28 112.9(4) . . ?
C20 C21 C22 109.9(4) . . ?
C29 C28 C21 119.1(5) . . ?
C33 C28 C21 124.3(5) . . ?
C33 C28 C29 116.6(6) . . ?
C34 C20 C21 128.8(5) . . ?
C34 C20 C19 119.7(4) . . ?
C19 C20 C21 111.5(4) . . ?
C40 C39 H39 119.7 . . ?
C38 C39 C40 120.5(4) . . ?
C38 C39 H39 119.7 . . ?
C17 C16 C19 107.9(4) . . ?
C15 C16 C17 121.4(4) . . ?
C15 C16 C19 130.7(5) . . ?
C41 C42 C43 119.3(4) . . ?
C41 C42 C47 121.1(4) . . ?
C43 C42 C47 119.6(4) . . ?
O8 C7 C6 116.6(5) . . ?
O9 C7 O8 124.2(6) . . ?
O9 C7 C6 119.2(5) . . ?
C40 C41 C42 119.9(4) . . ?
C40 C41 H41 120.1 . . ?
C42 C41 H41 120.1 . . ?
C20 C19 C16 108.4(4) . . ?
C37 C19 C20 121.2(4) . . ?
C37 C19 C16 130.4(4) . . ?
C18 C13 C11 118.8(5) . . ?
C14 C13 C11 121.1(4) . . ?
C14 C13 C18 120.0(4) . . ?
C35 C36 H36 119.6 . . ?
C37 C36 C35 120.9(4) . . ?
C37 C36 H36 119.6 . . ?
C11 C10 H10 119.8 . . ?
C6 C10 C11 120.5(5) . . ?
C6 C10 H10 119.8 . . ?
C27 C22 C21 118.8(5) . . ?
C23 C22 C21 124.7(5) . . ?
C23 C22 C27 116.4(6) . . ?
C38 C43 C42 121.2(4) . . ?
C38 C43 H43 119.4 . . ?
C42 C43 H43 119.4 . . ?
C19 C37 C36 118.7(5) . . ?
C19 C37 H37 120.7 . . ?
C36 C37 H37 120.7 . . ?
C16 C15 H15 120.6 . . ?
C16 C15 C14 118.8(5) . . ?
C14 C15 H15 120.6 . . ?
O49 C47 C42 115.2(4) . . ?
O48 C47 O49 125.9(5) . . ?
O48 C47 C42 118.8(4) . . ?
C28 C29 H29 119.4 . . ?
C30 C29 C28 121.1(6) . . ?
C30 C29 H29 119.4 . . ?
C29 C30 H30 120.0 . . ?
C31 C30 C29 120.0(7) . . ?
C31 C30 H30 120.0 . . ?
C30 C31 H31 119.7 . . ?
C32 C31 C30 120.6(6) . . ?
C32 C31 H31 119.7 . . ?
C28 C33 H33 119.8 . . ?
C28 C33 C32 120.4(6) . . ?
C32 C33 H33 119.8 . . ?
C22 C27 H27 119.8 . . ?
C26 C27 C22 120.4(6) . . ?
C26 C27 H27 119.8 . . ?
C31 C32 C33 121.2(6) . . ?
C31 C32 H32 119.4 . . ?
C33 C32 H32 119.4 . . ?
C27 C26 H26 119.9 . . ?
C27 C26 C25 120.3(7) . . ?
C25 C26 H26 119.9 . . ?
C26 C25 H25 120.8 . . ?
C24 C25 C26 118.5(7) . . ?
C24 C25 H25 120.8 . . ?
C22 C23 H23 118.8 . . ?
C22 C23 C24 122.4(7) . . ?
C24 C23 H23 118.8 . . ?
C25 C24 C23 121.9(8) . . ?
C25 C24 H24 119.1 . . ?
C23 C24 H24 119.1 . . ?
C13 C14 H14 119.3 . . ?
C15 C14 C13 121.5(4) . . ?
C15 C14 H14 119.3 . . ?
O55 C56 H56 118.0 . . ?
O55 C56 N57 124.1(11) . . ?
N57 C56 H56 118.0 . . ?
C56 N57 C58 124.6(11) . . ?
C56 N57 C59 115.6(10) . . ?
C58 N57 C59 117.3(11) . . ?
N57 C58 H58A 109.5 . . ?
N57 C58 H58B 109.5 . . ?
N57 C58 H58C 109.5 . . ?
H58A C58 H58B 109.5 . . ?
H58A C58 H58C 109.5 . . ?
H58B C58 H58C 109.5 . . ?
N57 C59 H59A 109.5 . . ?
N57 C59 H59B 109.5 . . ?
N57 C59 H59C 109.5 . . ?
H59A C59 H59B 109.5 . . ?
H59A C59 H59C 109.5 . . ?
H59B C59 H59C 109.5 . . ?

loop_
_geom_bond_atom_site_label_1
_geom_bond_atom_site_label_2
_geom_bond_distance
_geom_bond_site_symmetry_2
_geom_bond_publ_flag
In50 O54 2.100(3) . ?
In50 O53 2.105(3) . ?
In50 O49 2.114(3) . ?
In50 O1 2.147(4) 2_566 ?
In50 O46 2.170(3) 2_565 ?
In50 O55 2.187(4) . ?
In52 O54 2.102(3) 2_575 ?
In52 O8 2.134(3) 2_666 ?
In52 O53 2.072(3) . ?
In52 O3 2.184(3) 1_564 ?
In52 O45 2.165(3) 1_565 ?
In52 O51 2.212(4) . ?
O8 C7 1.251(6) . ?
O3 C2 1.256(5) . ?
O45 C44 1.242(6) . ?
O49 C47 1.270(5) . ?
O1 C2 1.264(6) . ?
O46 C44 1.255(5) . ?
C4 C12 1.414(6) . ?
C4 C2 1.489(7) . ?
C4 C5 1.379(7) . ?
O55 C56 1.246(13) . ?
C12 H12 0.9500 . ?
C12 C11 1.363(7) . ?
O48 C47 1.247(6) . ?
C5 H5 0.9500 . ?
C5 C6 1.369(7) . ?
C44 C40 1.497(6) . ?
C11 C13 1.492(6) . ?
C11 C10 1.411(7) . ?
C6 C7 1.505(7) . ?
C6 C10 1.386(7) . ?
C17 C18 1.401(6) . ?
C17 C21 1.537(6) . ?
C17 C16 1.392(7) . ?
C34 H34 0.9500 . ?
C34 C35 1.397(7) . ?
C34 C20 1.387(6) . ?
C40 C39 1.401(6) . ?
C40 C41 1.386(6) . ?
C35 C38 1.487(5) . ?
C35 C36 1.399(7) . ?
C18 H18 0.9500 . ?
C18 C13 1.407(7) . ?
C38 C39 1.388(6) . ?
C38 C43 1.385(6) . ?
C21 C28 1.532(7) . ?
C21 C20 1.526(6) . ?
C21 C22 1.538(7) . ?
C28 C29 1.426(8) . ?
C28 C33 1.363(8) . ?
C20 C19 1.399(7) . ?
C39 H39 0.9500 . ?
C16 C19 1.483(6) . ?
C16 C15 1.372(6) . ?
C42 C41 1.390(6) . ?
C42 C43 1.404(6) . ?
C42 C47 1.490(6) . ?
C7 O9 1.233(7) . ?
C41 H41 0.9500 . ?
C19 C37 1.384(7) . ?
C13 C14 1.386(7) . ?
C36 H36 0.9500 . ?
C36 C37 1.391(6) . ?
C10 H10 0.9500 . ?
C22 C27 1.410(8) . ?
C22 C23 1.333(9) . ?
C43 H43 0.9500 . ?
C37 H37 0.9500 . ?
C15 H15 0.9500 . ?
C15 C14 1.379(6) . ?
C29 H29 0.9500 . ?
C29 C30 1.385(9) . ?
C30 H30 0.9500 . ?
C30 C31 1.370(10) . ?
C31 H31 0.9500 . ?
C31 C32 1.308(10) . ?
C33 H33 0.9500 . ?
C33 C32 1.438(9) . ?
C27 H27 0.9500 . ?
C27 C26 1.376(9) . ?
C32 H32 0.9500 . ?
C26 H26 0.9500 . ?
C26 C25 1.413(11) . ?
C25 H25 0.9500 . ?
C25 C24 1.277(11) . ?
C23 H23 0.9500 . ?
C23 C24 1.411(11) . ?
C24 H24 0.9500 . ?
C14 H14 0.9500 . ?
C56 H56 0.9500 . ?
C56 N57 1.333(14) . ?
N57 C58 1.430(15) . ?
N57 C59 1.608(15) . ?
C58 H58A 0.9800 . ?
C58 H58B 0.9800 . ?
C58 H58C 0.9800 . ?
C59 H59A 0.9800 . ?
C59 H59B 0.9800 . ?
C59 H59C 0.9800 . ?

loop_
_smtbx_masks_void_nr
_smtbx_masks_void_average_x
_smtbx_masks_void_average_y
_smtbx_masks_void_average_z
_smtbx_masks_void_volume
_smtbx_masks_void_count_electrons
_smtbx_masks_void_content
1 -0.837 0.500 0.000 918.0 448.7 ?
